data_7703933
loop_
_publ_author_name
'Andrejevi\'c, Tina P'
'Milivojevic, Dusan'
'Gli\<si\'c, Biljana \/D'
'Kljun, Jakob'
'Stevanovi\'c, Nevena Lj'
'Vojnovic, Sandra'
'Medic, Strahinja'
'Nikodinovic-Runic, Jasmina'
'Turel, Iztok'
'Djuran, Milo\<s I'

_publ_section_title
;
 Silver(i) complexes with different pyridine-4,5-dicarboxylate ligands as
 efficient agents for the control of cow mastitis associated pathogens.
;
_journal_issue 18
_journal_name_full 'Dalton transactions (Cambridge, England : 2003)'
_journal_page_first 6084
_journal_page_last 6096
_journal_paper_doi 10.1039/d0dt00518e
_journal_volume 49
_journal_year 2020
_chemical_formula_moiety '2(C16 H15 Ag N3 O4), 2(B F4)'
_chemical_formula_sum 'C32 H30 Ag2 B2 F8 N6 O8'
_chemical_formula_weight 1015.98
_space_group_crystal_system triclinic
_space_group_IT_number 2
_space_group_name_Hall '-P 1'
_space_group_name_H-M_alt 'P -1'
_atom_sites_solution_hydrogens geom
_atom_sites_solution_primary dual
_audit_creation_date 2019-11-18
_audit_creation_method
;
Olex2 1.2
(compiled 2018.05.29 svn.r3508 for OlexSys, GUI svn.r5506)
;
_audit_update_record
;
2020-01-29 deposited with the CCDC.	2020-04-01 downloaded from the CCDC.
;
_cell_angle_alpha 113.877(7)
_cell_angle_beta 93.318(6)
_cell_angle_gamma 100.412(7)
_cell_formula_units_Z 1
_cell_length_a 6.8388(6)
_cell_length_b 11.9872(9)
_cell_length_c 12.9686(9)
_cell_measurement_reflns_used 2300
_cell_measurement_temperature 150.00(10)
_cell_measurement_theta_max 29.4620
_cell_measurement_theta_min 3.0590
_cell_volume 945.94(14)
_computing_cell_refinement 'CrysAlisPro 1.171.39.46e (Rigaku OD, 2018)'
_computing_data_collection 'CrysAlisPro 1.171.39.46e (Rigaku OD, 2018)'
_computing_data_reduction 'CrysAlisPro 1.171.39.46e (Rigaku OD, 2018)'
_computing_molecular_graphics 'Olex2 (Dolomanov et al., 2009)'
_computing_publication_material 'Olex2 (Dolomanov et al., 2009)'
_computing_structure_refinement 'ShelXL (Sheldrick, 2015)'
_computing_structure_solution 'ShelXT (Sheldrick, 2015)'
_diffrn_ambient_environment N~2~
_diffrn_ambient_temperature 150.00(10)
_diffrn_detector 'CCD plate'
_diffrn_detector_area_resol_mean 10.4933
_diffrn_detector_type Atlas
_diffrn_measured_fraction_theta_full 0.999
_diffrn_measured_fraction_theta_max 0.997
_diffrn_measurement_details
;
List of Runs (angles in degrees, time in seconds):

  # Type    Start    End  Width  t~exp~   \w     \q     \k     \f   Frames
#--------------------------------------------------------------------------
  1  \w    -40.00  58.00   1.00   27.77    --  -14.36  57.00  90.00   98
  2  \w    -80.00   9.00   1.00   27.77    --  -14.36 -57.00 -60.00   89
  3  \w    -15.00  76.00   1.00   27.77    --   14.52  57.00-120.00   91
;
_diffrn_measurement_device 'four-circle diffractometer'
_diffrn_measurement_device_type 'SuperNova, Dual, Cu at home/near, Atlas'
_diffrn_measurement_method '\w scans'
_diffrn_orient_matrix_type 'CrysAlisPro convention (1999,Acta A55,543-557)'
_diffrn_orient_matrix_UB_11 -0.0199982000
_diffrn_orient_matrix_UB_12 -0.0516057000
_diffrn_orient_matrix_UB_13 -0.0543188000
_diffrn_orient_matrix_UB_21 0.0947919000
_diffrn_orient_matrix_UB_22 0.0223546000
_diffrn_orient_matrix_UB_23 -0.0125297000
_diffrn_orient_matrix_UB_31 0.0444543000
_diffrn_orient_matrix_UB_32 -0.0352827000
_diffrn_orient_matrix_UB_33 0.0234009000
_diffrn_radiation_monochromator mirror
_diffrn_radiation_probe x-ray
_diffrn_radiation_type MoK\a
_diffrn_radiation_wavelength 0.71073
_diffrn_reflns_av_R_equivalents 0.0195
_diffrn_reflns_av_unetI/netI 0.0403
_diffrn_reflns_Laue_measured_fraction_full 0.999
_diffrn_reflns_Laue_measured_fraction_max 0.997
_diffrn_reflns_limit_h_max 8
_diffrn_reflns_limit_h_min -7
_diffrn_reflns_limit_k_max 15
_diffrn_reflns_limit_k_min -12
_diffrn_reflns_limit_l_max 12
_diffrn_reflns_limit_l_min -16
_diffrn_reflns_number 6739
_diffrn_reflns_point_group_measured_fraction_full 0.999
_diffrn_reflns_point_group_measured_fraction_max 0.997
_diffrn_reflns_theta_full 25.242
_diffrn_reflns_theta_max 27.484
_diffrn_reflns_theta_min 3.061
_diffrn_source 'micro-focus sealed X-ray tube'
_diffrn_source_type 'SuperNova (Mo) X-ray Source'
_exptl_absorpt_coefficient_mu 1.132
_exptl_absorpt_correction_T_max 1.00000
_exptl_absorpt_correction_T_min 0.76088
_exptl_absorpt_correction_type multi-scan
_exptl_absorpt_process_details
;
CrysAlisPro 1.171.39.46e (Rigaku Oxford Diffraction, 2018)
Empirical absorption correction using spherical harmonics,
 implemented in SCALE3 ABSPACK scaling algorithm.
;
_exptl_crystal_colour 'clear colourless'
_exptl_crystal_colour_lustre clear
_exptl_crystal_colour_primary colourless
_exptl_crystal_density_diffrn 1.783
_exptl_crystal_description needle
_exptl_crystal_F_000 504
_exptl_crystal_size_max 0.4
_exptl_crystal_size_mid 0.1
_exptl_crystal_size_min 0.1
_refine_diff_density_max 1.020
_refine_diff_density_min -1.447
_refine_diff_density_rms 0.083
_refine_ls_extinction_method none
_refine_ls_goodness_of_fit_ref 1.067
_refine_ls_hydrogen_treatment constr
_refine_ls_matrix_type full
_refine_ls_number_parameters 293
_refine_ls_number_reflns 4334
_refine_ls_number_restraints 0
_refine_ls_restrained_S_all 1.067
_refine_ls_R_factor_all 0.0539
_refine_ls_R_factor_gt 0.0391
_refine_ls_shift/su_max 0.001
_refine_ls_shift/su_mean 0.000
_refine_ls_structure_factor_coef Fsqd
_refine_ls_weighting_details 'w=1/[\s^2^(Fo^2^)+(0.0390P)^2^+0.7899P] where P=(Fo^2^+2Fc^2^)/3'
_refine_ls_weighting_scheme calc
_refine_ls_wR_factor_gt 0.0878
_refine_ls_wR_factor_ref 0.0986
_reflns_Friedel_coverage 0.000
_reflns_number_gt 3510
_reflns_number_total 4334
_reflns_threshold_expression 'I > 2\s(I)'
_cod_data_source_file d0dt00518e2.cif
_cod_data_source_block mob542
_cod_depositor_comments 'Adding full bibliography for 7703931--7703935.cif.'
_cod_database_code 7703933
_shelx_shelxl_version_number 2018/3
_chemical_oxdiff_formula 'Ag1 C28 H24 N4 O8 B1 F4'
_shelx_space_group_comment
;
The symmetry employed for this shelxl refinement is uniquely defined
by the following loop, which should always be used as a source of
symmetry information in preference to the above space-group names.
They are only intended as comments.
;
_shelx_estimated_absorpt_t_max 0.895
_shelx_estimated_absorpt_t_min 0.660
_reflns_odcompleteness_completeness 99.59
_reflns_odcompleteness_iscentric 1
_reflns_odcompleteness_theta 27.50
_olex2_refinement_description
;
1. Fixed Uiso
 At 1.2 times of:
  All C(H) groups
 At 1.5 times of:
  All C(H,H,H) groups
2. Others
 Sof(F26A)=Sof(F28A)=Sof(F27A)=1-FVAR(1)
 Sof(F26B)=Sof(F28B)=Sof(F27B)=FVAR(1)
3.a Aromatic/amide H refined with riding coordinates:
 C6(H6), C3(H3), C12(H12), C9(H9), C11(H11), C10(H10)
3.b Idealised Me refined as rotating group:
 C23(H23A,H23B,H23C), C16(H16A,H16B,H16C), C20(H20A,H20B,H20C)
;
_olex2_submission_special_instructions 'No special instructions were received'
_oxdiff_exptl_absorpt_empirical_details
;
Empirical correction (ABSPACK) includes:
- Absorption correction using spherical harmonics
- Frame scaling
;
_oxdiff_exptl_absorpt_empirical_full_max 1.433
_oxdiff_exptl_absorpt_empirical_full_min 0.676

loop_
_space_group_symop_operation_xyz
'x, y, z'
'-x, -y, -z'

loop_
_atom_site_label
_atom_site_type_symbol
_atom_site_fract_x
_atom_site_fract_y
_atom_site_fract_z
_atom_site_U_iso_or_equiv
_atom_site_adp_type
_atom_site_occupancy
_atom_site_site_symmetry_order
_atom_site_calc_flag
_atom_site_refinement_flags_posn
_atom_site_refinement_flags_adp
_atom_site_refinement_flags_occupancy
_atom_site_disorder_assembly
_atom_site_disorder_group
Ag1 Ag 0.60652(4) 0.33255(2) 0.26200(2) 0.04531(11) Uani 1 1 d . . . . .
F24 F 0.7116(4) -0.0637(2) 0.1572(2) 0.0734(8) Uani 1 1 d . . . . .
O15 O 0.7335(4) 0.5863(3) 0.8769(2) 0.0547(7) Uani 1 1 d . . . . .
O19 O 0.6889(4) 0.1876(3) 0.6262(2) 0.0543(7) Uani 1 1 d . . . . .
N1 N 0.7108(4) 0.4105(3) 0.4612(2) 0.0398(7) Uani 1 1 d . . . . .
O18 O 0.8345(5) 0.3437(3) 0.7948(2) 0.0646(8) Uani 1 1 d . . . . .
N7 N 0.7039(4) 0.5437(3) 0.3369(2) 0.0421(7) Uani 1 1 d . . . . .
O14 O 1.0628(4) 0.6353(3) 0.8654(2) 0.0691(9) Uani 1 1 d . . . . .
N21 N 0.4125(5) 0.1620(3) 0.1435(3) 0.0538(9) Uani 1 1 d . . . . .
C2 C 0.7655(5) 0.5354(3) 0.5183(3) 0.0398(8) Uani 1 1 d . . . . .
C6 C 0.7133(5) 0.3396(3) 0.5185(3) 0.0416(8) Uani 1 1 d . . . . .
H6 H 0.676479 0.253023 0.477781 0.050 Uiso 1 1 calc R . . . .
C3 C 0.8269(5) 0.5921(4) 0.6365(3) 0.0477(10) Uani 1 1 d . . . . .
H3 H 0.867813 0.678695 0.674961 0.057 Uiso 1 1 calc R . . . .
C8 C 0.7591(5) 0.6093(3) 0.4499(3) 0.0420(9) Uani 1 1 d . . . . .
C4 C 0.8261(5) 0.5186(4) 0.6956(3) 0.0435(9) Uani 1 1 d . . . . .
C12 C 0.6999(6) 0.6065(4) 0.2718(3) 0.0505(10) Uani 1 1 d . . . . .
H12 H 0.661597 0.560953 0.193620 0.061 Uiso 1 1 calc R . . . .
C5 C 0.7683(5) 0.3891(3) 0.6363(3) 0.0429(9) Uani 1 1 d . . . . .
C22 C 0.3269(6) 0.0624(4) 0.0965(3) 0.0480(9) Uani 1 1 d . . . . .
C9 C 0.8090(6) 0.7394(4) 0.4994(3) 0.0505(10) Uani 1 1 d . . . . .
H9 H 0.844663 0.783606 0.577892 0.061 Uiso 1 1 calc R . . . .
C17 C 0.7692(6) 0.3065(4) 0.6963(3) 0.0475(9) Uani 1 1 d . . . . .
F26B F 0.8565(11) 0.0086(6) 0.3472(6) 0.069(2) Uani 0.551(9) 1 d . . P A 1
C11 C 0.7496(6) 0.7352(4) 0.3151(4) 0.0536(10) Uani 1 1 d . . . . .
H11 H 0.745951 0.775723 0.267468 0.064 Uiso 1 1 calc R . . . .
C10 C 0.8051(6) 0.8020(4) 0.4313(4) 0.0584(11) Uani 1 1 d . . . . .
H10 H 0.839664 0.889045 0.463310 0.070 Uiso 1 1 calc R . . . .
C23 C 0.2179(7) -0.0684(4) 0.0369(3) 0.0575(11) Uani 1 1 d . . . . .
H23A H 0.179001 -0.087714 -0.041821 0.086 Uiso 1 1 calc GR . . . .
H23B H 0.100076 -0.081283 0.071116 0.086 Uiso 1 1 calc GR . . . .
H23C H 0.302956 -0.121851 0.042353 0.086 Uiso 1 1 calc GR . . . .
C13 C 0.8923(6) 0.5853(4) 0.8228(3) 0.0529(10) Uani 1 1 d . . . . .
B25 B 0.8164(7) 0.0366(3) 0.2533(3) 0.0383(9) Uani 1 1 d . . . . .
C16 C 0.7768(8) 0.6441(5) 1.0009(3) 0.0740(15) Uani 1 1 d . . . . .
H16A H 0.866934 0.603765 1.025173 0.111 Uiso 1 1 calc GR . . . .
H16B H 0.654083 0.635382 1.032127 0.111 Uiso 1 1 calc GR . . . .
H16C H 0.838059 0.731368 1.027133 0.111 Uiso 1 1 calc GR . . . .
C20 C 0.6807(8) 0.0986(5) 0.6763(4) 0.0715(14) Uani 1 1 d . . . . .
H20A H 0.609804 0.017179 0.621241 0.107 Uiso 1 1 calc GR . . . .
H20B H 0.612079 0.124408 0.741713 0.107 Uiso 1 1 calc GR . . . .
H20C H 0.814810 0.095210 0.699101 0.107 Uiso 1 1 calc GR . . . .
F28B F 0.9863(10) 0.0910(6) 0.2355(4) 0.088(4) Uani 0.551(9) 1 d . . P A 1
F27B F 0.6811(11) 0.1094(6) 0.2865(5) 0.091(3) Uani 0.551(9) 1 d . . P A 1
F26A F 0.9958(12) 0.0024(6) 0.2619(7) 0.089(4) Uani 0.449(9) 1 d . . P A 2
F28A F 0.8720(11) 0.1495(5) 0.2373(5) 0.060(2) Uani 0.449(9) 1 d . . P A 2
F27A F 0.7419(18) 0.0549(8) 0.3436(7) 0.117(7) Uani 0.449(9) 1 d . . P A 2

loop_
_atom_site_aniso_label
_atom_site_aniso_U_11
_atom_site_aniso_U_22
_atom_site_aniso_U_33
_atom_site_aniso_U_23
_atom_site_aniso_U_13
_atom_site_aniso_U_12
Ag1 0.03660(17) 0.03604(16) 0.03717(16) -0.00631(11) 0.00270(11) -0.00121(11)
F24 0.077(2) 0.0475(14) 0.0511(13) -0.0105(10) 0.0062(12) -0.0157(13)
O15 0.0415(16) 0.0599(17) 0.0353(13) -0.0065(11) 0.0095(11) 0.0085(13)
O19 0.0443(17) 0.0570(17) 0.0417(14) 0.0060(12) 0.0125(12) -0.0021(13)
N1 0.0197(14) 0.0385(15) 0.0357(14) -0.0088(12) 0.0042(11) 0.0041(12)
O18 0.056(2) 0.074(2) 0.0409(15) 0.0009(13) -0.0045(13) 0.0212(16)
N7 0.0255(16) 0.0392(16) 0.0428(16) 0.0008(13) 0.0108(12) 0.0001(12)
O14 0.0374(17) 0.082(2) 0.0398(14) -0.0148(13) -0.0054(12) -0.0002(15)
N21 0.045(2) 0.0448(19) 0.0415(17) -0.0030(14) -0.0020(14) -0.0080(15)
C2 0.0152(15) 0.0395(18) 0.0384(17) -0.0085(14) 0.0051(12) 0.0029(13)
C6 0.0208(17) 0.0404(19) 0.0406(18) -0.0041(15) 0.0059(13) 0.0025(14)
C3 0.0202(17) 0.044(2) 0.0426(19) -0.0156(16) 0.0040(14) 0.0029(15)
C8 0.0158(16) 0.0397(19) 0.0449(19) -0.0068(14) 0.0075(13) 0.0035(14)
C4 0.0183(17) 0.051(2) 0.0361(18) -0.0054(15) 0.0041(13) 0.0061(15)
C12 0.032(2) 0.048(2) 0.047(2) -0.0007(17) 0.0117(16) -0.0018(17)
C5 0.0148(16) 0.048(2) 0.0388(18) -0.0083(15) 0.0047(13) 0.0057(14)
C22 0.044(2) 0.049(2) 0.0336(18) 0.0031(16) 0.0011(16) 0.0027(18)
C9 0.033(2) 0.039(2) 0.054(2) -0.0051(16) 0.0017(16) 0.0059(16)
C17 0.0276(19) 0.062(2) 0.0377(19) 0.0042(17) 0.0066(15) 0.0128(17)
F26B 0.076(5) 0.061(4) 0.073(4) 0.040(3) -0.016(3) 0.000(3)
C11 0.031(2) 0.049(2) 0.065(2) 0.0097(18) 0.0146(18) 0.0011(17)
C10 0.033(2) 0.036(2) 0.076(3) -0.0031(19) 0.0050(19) 0.0013(17)
C23 0.059(3) 0.039(2) 0.048(2) -0.0018(16) 0.0035(19) -0.0042(19)
C13 0.036(2) 0.053(2) 0.0392(19) -0.0100(16) 0.0027(16) 0.0080(18)
B25 0.046(3) 0.0233(17) 0.0345(19) 0.0028(14) -0.0017(17) 0.0062(17)
C16 0.074(4) 0.076(3) 0.034(2) -0.0085(19) 0.012(2) 0.001(3)
C20 0.074(4) 0.076(3) 0.059(3) 0.028(2) 0.022(2) 0.000(3)
F28B 0.083(5) 0.082(5) 0.053(3) 0.007(3) 0.018(3) -0.041(5)
F27B 0.119(6) 0.087(4) 0.063(4) 0.005(3) 0.000(3) 0.080(4)
F26A 0.073(5) 0.054(4) 0.127(7) 0.025(4) -0.027(5) 0.027(4)
F28A 0.068(5) 0.031(3) 0.068(4) 0.024(3) -0.033(3) -0.011(3)
F27A 0.134(11) 0.077(7) 0.061(6) -0.025(5) 0.065(7) -0.049(7)

loop_
_atom_type_symbol
_atom_type_description
_atom_type_scat_dispersion_real
_atom_type_scat_dispersion_imag
_atom_type_scat_source
C C 0.0033 0.0016 'International Tables Vol C Tables 4.2.6.8 and 6.1.1.4'
H H 0.0000 0.0000 'International Tables Vol C Tables 4.2.6.8 and 6.1.1.4'
Ag Ag -0.8971 1.1015 'International Tables Vol C Tables 4.2.6.8 and 6.1.1.4'
B B 0.0013 0.0007 'International Tables Vol C Tables 4.2.6.8 and 6.1.1.4'
F F 0.0171 0.0103 'International Tables Vol C Tables 4.2.6.8 and 6.1.1.4'
N N 0.0061 0.0033 'International Tables Vol C Tables 4.2.6.8 and 6.1.1.4'
O O 0.0106 0.0060 'International Tables Vol C Tables 4.2.6.8 and 6.1.1.4'

loop_
_geom_angle_atom_site_label_1
_geom_angle_atom_site_label_2
_geom_angle_atom_site_label_3
_geom_angle
_geom_angle_site_symmetry_1
_geom_angle_site_symmetry_3
_geom_angle_publ_flag
N7 Ag1 N1 70.92(11) . . ?
N21 Ag1 N1 131.56(12) . . ?
N21 Ag1 N7 150.23(14) . . ?
C13 O15 C16 115.6(3) . . ?
C17 O19 C20 115.8(3) . . ?
C2 N1 Ag1 115.9(3) . . ?
C6 N1 Ag1 124.9(2) . . ?
C6 N1 C2 119.2(3) . . ?
C8 N7 Ag1 119.8(3) . . ?
C12 N7 Ag1 121.7(2) . . ?
C12 N7 C8 118.5(3) . . ?
C22 N21 Ag1 164.8(4) . . ?
N1 C2 C3 120.9(4) . . ?
N1 C2 C8 116.7(3) . . ?
C3 C2 C8 122.3(3) . . ?
N1 C6 C5 123.2(3) . . ?
C4 C3 C2 119.7(3) . . ?
N7 C8 C2 116.5(3) . . ?
N7 C8 C9 121.2(4) . . ?
C9 C8 C2 122.3(3) . . ?
C3 C4 C5 119.3(3) . . ?
C3 C4 C13 117.1(3) . . ?
C5 C4 C13 123.6(4) . . ?
N7 C12 C11 123.3(4) . . ?
C6 C5 C17 121.3(3) . . ?
C4 C5 C6 117.7(4) . . ?
C4 C5 C17 121.0(3) . . ?
N21 C22 C23 178.7(5) . . ?
C10 C9 C8 119.4(4) . . ?
O19 C17 C5 111.1(3) . . ?
O18 C17 O19 125.2(4) . . ?
O18 C17 C5 123.6(4) . . ?
C12 C11 C10 118.0(4) . . ?
C9 C10 C11 119.6(4) . . ?
O15 C13 C4 109.9(3) . . ?
O14 C13 O15 126.4(3) . . ?
O14 C13 C4 123.5(4) . . ?
F24 B25 F26B 114.4(4) . . ?
F24 B25 F26A 101.4(4) . . ?
F24 B25 F28A 113.4(4) . . ?
F28B B25 F24 113.0(4) . . ?
F28B B25 F26B 108.1(5) . . ?
F28B B25 F27B 115.2(6) . . ?
F27B B25 F24 102.7(4) . . ?
F27B B25 F26B 103.1(5) . . ?
F26A B25 F28A 103.7(6) . . ?
F27A B25 F24 115.6(5) . . ?
F27A B25 F26A 109.1(8) . . ?
F27A B25 F28A 112.3(6) . . ?

loop_
_geom_bond_atom_site_label_1
_geom_bond_atom_site_label_2
_geom_bond_distance
_geom_bond_site_symmetry_2
_geom_bond_publ_flag
Ag1 N1 2.376(3) . ?
Ag1 N7 2.262(3) . ?
Ag1 N21 2.131(3) . ?
F24 B25 1.373(4) . ?
O15 C13 1.326(5) . ?
O15 C16 1.457(4) . ?
O19 C17 1.330(5) . ?
O19 C20 1.452(5) . ?
N1 C2 1.340(4) . ?
N1 C6 1.339(5) . ?
O18 C17 1.196(4) . ?
N7 C8 1.344(4) . ?
N7 C12 1.341(5) . ?
O14 C13 1.196(5) . ?
N21 C22 1.121(5) . ?
C2 C3 1.403(5) . ?
C2 C8 1.490(6) . ?
C6 C5 1.395(5) . ?
C3 C4 1.381(6) . ?
C8 C9 1.390(5) . ?
C4 C5 1.391(5) . ?
C4 C13 1.510(5) . ?
C12 C11 1.377(6) . ?
C5 C17 1.487(6) . ?
C22 C23 1.463(5) . ?
C9 C10 1.373(6) . ?
F26B B25 1.413(7) . ?
C11 C10 1.379(6) . ?
B25 F28B 1.307(6) . ?
B25 F27B 1.356(6) . ?
B25 F26A 1.374(8) . ?
B25 F28A 1.438(6) . ?
B25 F27A 1.257(7) . ?
